data_2235518
loop_
_publ_author_name
'Ruanwas, Pumsak'
'Chantrapromma, Suchada'
'Fun, Hoong-Kun'

_publ_section_title
;
 (<i>E</i>)-4-[4-(Diethylamino)benzylideneammonio]benzenesulfonate
;
_journal_coeditor_code IS5152
_journal_issue 7
_journal_name_full 'Acta Crystallographica Section E'
_journal_page_first o2155
_journal_page_last o2156
_journal_paper_doi 10.1107/S1600536812026402
_journal_volume 68
_journal_year 2012
_chemical_formula_iupac 'C17 H20 N2 O3 S'
_chemical_formula_moiety 'C17 H20 N2 O3 S'
_chemical_formula_sum 'C17 H20 N2 O3 S'
_chemical_formula_weight 332.42
_chemical_melting_point_gt 540
_chemical_melting_point_lt 541
_chemical_name_systematic
;
(<i>E</i>)-4-[4-(Diethylamino)benzylideneammonio]benzenesulfonate
;
_space_group_IT_number 2
_symmetry_cell_setting triclinic
_symmetry_space_group_name_Hall '-P 1'
_symmetry_space_group_name_H-M 'P -1'
_atom_sites_solution_hydrogens geom
_atom_sites_solution_primary direct
_atom_sites_solution_secondary difmap
_audit_creation_method SHELXL-97
_cell_angle_alpha 69.3860(10)
_cell_angle_beta 72.4420(10)
_cell_angle_gamma 75.5090(10)
_cell_formula_units_Z 2
_cell_length_a 8.12270(10)
_cell_length_b 8.87450(10)
_cell_length_c 12.4070(2)
_cell_measurement_reflns_used 5685
_cell_measurement_temperature 100
_cell_measurement_theta_max 32.50
_cell_measurement_theta_min 1.80
_cell_volume 787.634(19)
_computing_cell_refinement 'SAINT (Bruker, 2005)'
_computing_data_collection 'APEX2 (Bruker, 2005)'
_computing_data_reduction 'SAINT (Bruker, 2005)'
_computing_molecular_graphics 'SHELXTL (Sheldrick, 2008)'
_computing_publication_material
;
SHELXTL (Sheldrick, 2008) and PLATON (Spek, 2009)
;
_computing_structure_refinement 'SHELXTL (Sheldrick, 2008)'
_computing_structure_solution 'SHELXTL (Sheldrick, 2008)'
_diffrn_ambient_temperature 100
_diffrn_measured_fraction_theta_full 0.997
_diffrn_measured_fraction_theta_max 0.997
_diffrn_measurement_device_type 'Bruker APEXII CCD area-detector'
_diffrn_measurement_method '\f and \w scans'
_diffrn_radiation_monochromator graphite
_diffrn_radiation_source 'sealed tube'
_diffrn_radiation_type MoK\a
_diffrn_radiation_wavelength 0.71073
_diffrn_reflns_av_R_equivalents 0.0239
_diffrn_reflns_av_sigmaI/netI 0.0218
_diffrn_reflns_limit_h_max 12
_diffrn_reflns_limit_h_min -12
_diffrn_reflns_limit_k_max 13
_diffrn_reflns_limit_k_min -13
_diffrn_reflns_limit_l_max 17
_diffrn_reflns_limit_l_min -18
_diffrn_reflns_number 24759
_diffrn_reflns_theta_full 32.50
_diffrn_reflns_theta_max 32.50
_diffrn_reflns_theta_min 1.80
_diffrn_standards_number 0
_exptl_absorpt_coefficient_mu 0.223
_exptl_absorpt_correction_T_max 0.9687
_exptl_absorpt_correction_T_min 0.9057
_exptl_absorpt_correction_type multi-scan
_exptl_absorpt_process_details '(SADABS; Bruker, 2005)'
_exptl_crystal_colour Yellow
_exptl_crystal_density_diffrn 1.402
_exptl_crystal_density_method 'not measured'
_exptl_crystal_description Block
_exptl_crystal_F_000 352
_exptl_crystal_size_max 0.45
_exptl_crystal_size_mid 0.22
_exptl_crystal_size_min 0.14
_refine_diff_density_max 0.770
_refine_diff_density_min -0.403
_refine_ls_extinction_method none
_refine_ls_goodness_of_fit_ref 1.040
_refine_ls_hydrogen_treatment mixed
_refine_ls_matrix_type full
_refine_ls_number_parameters 214
_refine_ls_number_reflns 5685
_refine_ls_number_restraints 0
_refine_ls_restrained_S_all 1.040
_refine_ls_R_factor_all 0.0396
_refine_ls_R_factor_gt 0.0342
_refine_ls_shift/su_max 0.001
_refine_ls_shift/su_mean 0.001
_refine_ls_structure_factor_coef Fsqd
_refine_ls_weighting_details 'calc w=1/[\s^2^(Fo^2^)+(0.0477P)^2^+0.3239P] where P=(Fo^2^+2Fc^2^)/3'
_refine_ls_weighting_scheme calc
_refine_ls_wR_factor_gt 0.0929
_refine_ls_wR_factor_ref 0.0968
_reflns_number_gt 5040
_reflns_number_total 5685
_reflns_threshold_expression I>2\s(I)
_cod_data_source_file is5152.cif
_cod_data_source_block I
_cod_database_code 2235518
_cod_database_fobs_code 2235518

loop_
_symmetry_equiv_pos_as_xyz
'x, y, z'
'-x, -y, -z'

loop_
_atom_site_type_symbol
_atom_site_label
_atom_site_fract_x
_atom_site_fract_y
_atom_site_fract_z
_atom_site_U_iso_or_equiv
_atom_site_adp_type
_atom_site_calc_flag
_atom_site_refinement_flags
_atom_site_occupancy
_atom_site_symmetry_multiplicity
S S1 -0.35313(3) 0.23999(3) 0.67776(2) 0.01330(6) Uani d . 1 1
O O1 -0.38256(10) 0.25888(10) 0.79395(7) 0.02127(16) Uani d . 1 1
O O2 -0.37965(10) 0.08274(9) 0.67967(7) 0.01962(15) Uani d . 1 1
O O3 -0.44670(9) 0.37665(9) 0.59896(7) 0.01834(14) Uani d . 1 1
N N1 0.39588(10) 0.29545(10) 0.43756(8) 0.01497(15) Uani d . 1 1
N N2 1.16999(11) 0.27158(11) 0.08368(8) 0.01660(16) Uani d . 1 1
C C1 0.12637(12) 0.20179(11) 0.45697(8) 0.01394(16) Uani d . 1 1
H H1A 0.1803 0.1600 0.3935 0.017 Uiso calc R 1 1
C C2 -0.04759(12) 0.18925(11) 0.51483(8) 0.01344(16) Uani d . 1 1
H H2A -0.1106 0.1391 0.4898 0.016 Uiso calc R 1 1
C C3 -0.12775(11) 0.25131(11) 0.60985(8) 0.01259(15) Uani d . 1 1
C C4 -0.03462(12) 0.32751(12) 0.64768(9) 0.01528(17) Uani d . 1 1
H H4A -0.0885 0.3685 0.7115 0.018 Uiso calc R 1 1
C C5 0.13909(12) 0.34216(12) 0.58977(9) 0.01560(17) Uani d . 1 1
H H5A 0.2013 0.3944 0.6138 0.019 Uiso calc R 1 1
C C6 0.21886(11) 0.27794(11) 0.49552(8) 0.01322(16) Uani d . 1 1
C C7 0.50414(12) 0.19565(11) 0.38086(8) 0.01395(16) Uani d . 1 1
H H7A 0.4650 0.1025 0.3867 0.017 Uiso calc R 1 1
C C8 0.67488(12) 0.21763(11) 0.31182(8) 0.01355(16) Uani d . 1 1
C C9 0.77809(12) 0.09167(12) 0.26404(9) 0.01590(17) Uani d . 1 1
H H9A 0.7332 -0.0032 0.2817 0.019 Uiso calc R 1 1
C C10 0.94259(13) 0.10588(12) 0.19236(9) 0.01669(17) Uani d . 1 1
H H10A 1.0086 0.0198 0.1640 0.020 Uiso calc R 1 1
C C11 1.01332(12) 0.25146(12) 0.16084(8) 0.01427(16) Uani d . 1 1
C C12 0.91019(12) 0.37647(12) 0.21180(9) 0.01533(17) Uani d . 1 1
H H12A 0.9551 0.4708 0.1956 0.018 Uiso calc R 1 1
C C13 0.74652(12) 0.36035(12) 0.28410(9) 0.01506(17) Uani d . 1 1
H H13A 0.6817 0.4442 0.3153 0.018 Uiso calc R 1 1
C C14 1.28157(13) 0.14184(13) 0.03449(10) 0.02023(19) Uani d . 1 1
H H14A 1.2715 0.0372 0.0948 0.024 Uiso calc R 1 1
H H14B 1.4026 0.1575 0.0128 0.024 Uiso calc R 1 1
C C15 1.23208(15) 0.13989(16) -0.07380(11) 0.0264(2) Uani d . 1 1
H H15A 1.3078 0.0536 -0.1030 0.040 Uiso calc R 1 1
H H15B 1.2442 0.2425 -0.1343 0.040 Uiso calc R 1 1
H H15C 1.1130 0.1223 -0.0524 0.040 Uiso calc R 1 1
C C16 1.24190(13) 0.42267(13) 0.04692(9) 0.01837(18) Uani d . 1 1
H H16A 1.1470 0.5145 0.0429 0.022 Uiso calc R 1 1
H H16B 1.3185 0.4371 -0.0317 0.022 Uiso calc R 1 1
C C17 1.34381(15) 0.42088(16) 0.13212(10) 0.0247(2) Uani d . 1 1
H H17A 1.3825 0.5241 0.1080 0.037 Uiso calc R 1 1
H H17B 1.4434 0.3356 0.1314 0.037 Uiso calc R 1 1
H H17C 1.2698 0.4019 0.2107 0.037 Uiso calc R 1 1
H H1N1 0.427(2) 0.380(2) 0.4405(14) 0.030(4) Uiso d . 1 1

loop_
_atom_site_aniso_label
_atom_site_aniso_U_11
_atom_site_aniso_U_22
_atom_site_aniso_U_33
_atom_site_aniso_U_12
_atom_site_aniso_U_13
_atom_site_aniso_U_23
S1 0.01089(10) 0.01367(10) 0.01646(11) -0.00400(7) -0.00018(7) -0.00702(8)
O1 0.0193(3) 0.0295(4) 0.0174(4) -0.0095(3) 0.0027(3) -0.0119(3)
O2 0.0170(3) 0.0154(3) 0.0277(4) -0.0073(2) 0.0013(3) -0.0102(3)
O3 0.0130(3) 0.0177(3) 0.0254(4) -0.0014(2) -0.0054(3) -0.0078(3)
N1 0.0111(3) 0.0178(4) 0.0183(4) -0.0050(3) -0.0009(3) -0.0085(3)
N2 0.0127(3) 0.0200(4) 0.0166(4) -0.0038(3) 0.0001(3) -0.0071(3)
C1 0.0130(4) 0.0163(4) 0.0146(4) -0.0044(3) -0.0017(3) -0.0070(3)
C2 0.0124(3) 0.0145(4) 0.0149(4) -0.0042(3) -0.0026(3) -0.0053(3)
C3 0.0112(3) 0.0126(4) 0.0146(4) -0.0031(3) -0.0022(3) -0.0046(3)
C4 0.0135(4) 0.0174(4) 0.0174(4) -0.0038(3) -0.0012(3) -0.0092(3)
C5 0.0132(4) 0.0181(4) 0.0192(4) -0.0045(3) -0.0026(3) -0.0097(3)
C6 0.0105(3) 0.0143(4) 0.0157(4) -0.0038(3) -0.0017(3) -0.0054(3)
C7 0.0131(4) 0.0155(4) 0.0141(4) -0.0039(3) -0.0026(3) -0.0048(3)
C8 0.0118(3) 0.0156(4) 0.0140(4) -0.0032(3) -0.0020(3) -0.0054(3)
C9 0.0163(4) 0.0147(4) 0.0161(4) -0.0038(3) -0.0010(3) -0.0054(3)
C10 0.0158(4) 0.0155(4) 0.0175(4) -0.0019(3) -0.0002(3) -0.0070(3)
C11 0.0121(4) 0.0169(4) 0.0138(4) -0.0022(3) -0.0026(3) -0.0051(3)
C12 0.0128(4) 0.0160(4) 0.0186(4) -0.0039(3) -0.0024(3) -0.0069(3)
C13 0.0122(4) 0.0162(4) 0.0187(4) -0.0025(3) -0.0026(3) -0.0082(3)
C14 0.0142(4) 0.0241(5) 0.0203(5) -0.0009(3) 0.0008(3) -0.0098(4)
C15 0.0235(5) 0.0353(6) 0.0236(5) -0.0071(4) 0.0004(4) -0.0163(5)
C16 0.0157(4) 0.0231(5) 0.0162(4) -0.0071(3) -0.0014(3) -0.0050(4)
C17 0.0195(4) 0.0374(6) 0.0221(5) -0.0103(4) -0.0023(4) -0.0130(4)

loop_
_atom_type_symbol
_atom_type_description
_atom_type_scat_dispersion_real
_atom_type_scat_dispersion_imag
_atom_type_scat_source
C C 0.0033 0.0016 'International Tables Vol C Tables 4.2.6.8 and 6.1.1.4'
H H 0.0000 0.0000 'International Tables Vol C Tables 4.2.6.8 and 6.1.1.4'
N N 0.0061 0.0033 'International Tables Vol C Tables 4.2.6.8 and 6.1.1.4'
O O 0.0106 0.0060 'International Tables Vol C Tables 4.2.6.8 and 6.1.1.4'
S S 0.1246 0.1234 'International Tables Vol C Tables 4.2.6.8 and 6.1.1.4'

loop_
_geom_angle_atom_site_label_1
_geom_angle_atom_site_label_2
_geom_angle_atom_site_label_3
_geom_angle
O1 S1 O2 114.51(5)
O1 S1 O3 112.95(5)
O2 S1 O3 112.08(5)
O1 S1 C3 105.86(4)
O2 S1 C3 106.04(4)
O3 S1 C3 104.40(4)
C7 N1 C6 123.77(8)
C7 N1 H1N1 121.8(11)
C6 N1 H1N1 114.4(11)
C11 N2 C16 121.95(8)
C11 N2 C14 122.25(8)
C16 N2 C14 115.76(8)
C2 C1 C6 119.04(9)
C2 C1 H1A 120.5
C6 C1 H1A 120.5
C3 C2 C1 120.39(8)
C3 C2 H2A 119.8
C1 C2 H2A 119.8
C2 C3 C4 120.24(8)
C2 C3 S1 118.97(7)
C4 C3 S1 120.73(7)
C5 C4 C3 119.90(9)
C5 C4 H4A 120.0
C3 C4 H4A 120.0
C4 C5 C6 119.43(8)
C4 C5 H5A 120.3
C6 C5 H5A 120.3
C5 C6 C1 121.00(8)
C5 C6 N1 118.26(8)
C1 C6 N1 120.73(8)
N1 C7 C8 125.64(8)
N1 C7 H7A 117.2
C8 C7 H7A 117.2
C7 C8 C9 117.96(8)
C7 C8 C13 123.96(8)
C9 C8 C13 118.04(8)
C10 C9 C8 121.68(9)
C10 C9 H9A 119.2
C8 C9 H9A 119.2
C9 C10 C11 120.59(9)
C9 C10 H10A 119.7
C11 C10 H10A 119.7
N2 C11 C10 121.17(9)
N2 C11 C12 121.43(9)
C10 C11 C12 117.38(8)
C13 C12 C11 121.44(8)
C13 C12 H12A 119.3
C11 C12 H12A 119.3
C12 C13 C8 120.79(9)
C12 C13 H13A 119.6
C8 C13 H13A 119.6
N2 C14 C15 112.15(9)
N2 C14 H14A 109.2
C15 C14 H14A 109.2
N2 C14 H14B 109.2
C15 C14 H14B 109.2
H14A C14 H14B 107.9
C14 C15 H15A 109.5
C14 C15 H15B 109.5
H15A C15 H15B 109.5
C14 C15 H15C 109.5
H15A C15 H15C 109.5
H15B C15 H15C 109.5
N2 C16 C17 111.85(9)
N2 C16 H16A 109.2
C17 C16 H16A 109.2
N2 C16 H16B 109.2
C17 C16 H16B 109.2
H16A C16 H16B 107.9
C16 C17 H17A 109.5
C16 C17 H17B 109.5
H17A C17 H17B 109.5
C16 C17 H17C 109.5
H17A C17 H17C 109.5
H17B C17 H17C 109.5

loop_
_geom_bond_atom_site_label_1
_geom_bond_atom_site_label_2
_geom_bond_distance
S1 O1 1.4511(8)
S1 O2 1.4555(7)
S1 O3 1.4685(8)
S1 C3 1.7814(9)
N1 C7 1.3146(12)
N1 C6 1.4206(11)
N1 H1N1 0.867(17)
N2 C11 1.3514(12)
N2 C16 1.4654(13)
N2 C14 1.4692(13)
C1 C2 1.3910(12)
C1 C6 1.3958(13)
C1 H1A 0.9300
C2 C3 1.3897(13)
C2 H2A 0.9300
C3 C4 1.3942(12)
C4 C5 1.3923(13)
C4 H4A 0.9300
C5 C6 1.3926(13)
C5 H5A 0.9300
C7 C8 1.4128(12)
C7 H7A 0.9300
C8 C9 1.4148(13)
C8 C13 1.4152(13)
C9 C10 1.3714(13)
C9 H9A 0.9300
C10 C11 1.4256(13)
C10 H10A 0.9300
C11 C12 1.4288(13)
C12 C13 1.3704(13)
C12 H12A 0.9300
C13 H13A 0.9300
C14 C15 1.5207(16)
C14 H14A 0.9700
C14 H14B 0.9700
C15 H15A 0.9600
C15 H15B 0.9600
C15 H15C 0.9600
C16 C17 1.5207(15)
C16 H16A 0.9700
C16 H16B 0.9700
C17 H17A 0.9600
C17 H17B 0.9600
C17 H17C 0.9600

loop_
_geom_hbond_atom_site_label_D
_geom_hbond_atom_site_label_H
_geom_hbond_atom_site_label_A
_geom_hbond_site_symmetry_A
_geom_hbond_distance_DH
_geom_hbond_distance_HA
_geom_hbond_distance_DA
_geom_hbond_angle_DHA
_geom_hbond_publ_flag
N1 H1N1 O3 1_655 0.865(18) 2.466(17) 3.0309(12) 123.6(13) y
N1 H1N1 O3 2_566 0.865(18) 2.076(18) 2.8989(12) 158.7(16) y
C7 H7A O2 2_556 0.93 2.39 3.2719(13) 157 y
C13 H13A O3 2_566 0.93 2.40 3.3002(13) 164 y
C14 H14A O1 2_656 0.97 2.58 3.4805(14) 155 y

loop_
_geom_torsion_atom_site_label_1
_geom_torsion_atom_site_label_2
_geom_torsion_atom_site_label_3
_geom_torsion_atom_site_label_4
_geom_torsion
C6 C1 C2 C3 -0.18(14)
C1 C2 C3 C4 0.32(14)
C1 C2 C3 S1 177.54(7)
O1 S1 C3 C2 160.63(8)
O2 S1 C3 C2 38.60(9)
O3 S1 C3 C2 -79.93(8)
O1 S1 C3 C4 -22.17(9)
O2 S1 C3 C4 -144.20(8)
O3 S1 C3 C4 97.27(8)
C2 C3 C4 C5 0.28(14)
S1 C3 C4 C5 -176.89(7)
C3 C4 C5 C6 -1.00(15)
C4 C5 C6 C1 1.15(15)
C4 C5 C6 N1 179.62(9)
C2 C1 C6 C5 -0.56(14)
C2 C1 C6 N1 -178.99(8)
C7 N1 C6 C5 153.95(10)
C7 N1 C6 C1 -27.57(14)
C6 N1 C7 C8 172.99(9)
N1 C7 C8 C9 175.46(10)
N1 C7 C8 C13 -6.89(16)
C7 C8 C9 C10 177.47(9)
C13 C8 C9 C10 -0.33(15)
C8 C9 C10 C11 -1.77(15)
C16 N2 C11 C10 177.74(9)
C14 N2 C11 C10 -4.37(15)
C16 N2 C11 C12 -0.73(15)
C14 N2 C11 C12 177.16(9)
C9 C10 C11 N2 -175.28(10)
C9 C10 C11 C12 3.24(14)
N2 C11 C12 C13 175.78(9)
C10 C11 C12 C13 -2.75(14)
C11 C12 C13 C8 0.74(15)
C7 C8 C13 C12 -176.80(9)
C9 C8 C13 C12 0.85(14)
C11 N2 C14 C15 84.88(12)
C16 N2 C14 C15 -97.11(11)
C11 N2 C16 C17 86.61(12)
C14 N2 C16 C17 -91.41(11)

loop_
_cod_related_entry_id
_cod_related_entry_database
_cod_related_entry_code
1 ChemSpider 2618381
